data_7218889
loop_
_publ_author_name
'L\"u, Chun-Ning'
'Chen, Min-Min'
'Zhang, Wen-Hua'
'Li, Duan-Xiu'
'Dai, Ming'
'Lang, Jian-Ping'

_publ_section_title
;
 Construction of Zn(ii) and Cd(ii) metal--organic frameworks of
 diimidazole and dicarboxylate mixed ligands for the catalytic
 photodegradation of rhodamine B in water
;
_journal_issue 9
_journal_name_full CrystEngComm
_journal_page_first 1935
_journal_paper_doi 10.1039/C4CE02074J
_journal_volume 17
_journal_year 2015
_chemical_formula_moiety 'C28 H22 N4 O4 Zn'
_chemical_formula_sum 'C28 H22 N4 O4 Zn'
_chemical_formula_weight 543.86
_space_group_crystal_system monoclinic
_space_group_IT_number 12
_space_group_name_Hall '-C 2y'
_space_group_name_H-M_alt 'C 1 2/m 1'
_symmetry_space_group_name_Hall '-C 2y'
_symmetry_space_group_name_H-M 'C 1 2/m 1'
_atom_sites_solution_hydrogens mixed
_audit_creation_method SHELXL-2013
_audit_update_record
;
2014-11-15 # Formatted by publCIF

;
_cell_angle_alpha 90
_cell_angle_beta 94.37(3)
_cell_angle_gamma 90
_cell_formula_units_Z 4
_cell_length_a 13.066(3)
_cell_length_b 20.404(4)
_cell_length_c 9.5822(19)
_cell_measurement_reflns_used 3064
_cell_measurement_temperature 223(2)
_cell_measurement_theta_max 73.0160
_cell_measurement_theta_min 4.0170
_cell_volume 2547.2(9)
_computing_structure_refinement 'SHELXL-2013 (Sheldrick, 2013)'
_diffrn_ambient_temperature 223(2)
_diffrn_detector_area_resol_mean 10.4471
_diffrn_measured_fraction_theta_full 0.943
_diffrn_measured_fraction_theta_max 1.000
_diffrn_measurement_device_type 'Xcalibur, Atlas, Gemini'
_diffrn_measurement_method '\w scans'
_diffrn_radiation_type MoK\a
_diffrn_radiation_wavelength 0.71073
_diffrn_reflns_av_R_equivalents 0.0304
_diffrn_reflns_av_unetI/netI 0.0345
_diffrn_reflns_Laue_measured_fraction_full 0.943
_diffrn_reflns_Laue_measured_fraction_max 1.000
_diffrn_reflns_limit_h_max 15
_diffrn_reflns_limit_h_min -15
_diffrn_reflns_limit_k_max 21
_diffrn_reflns_limit_k_min -24
_diffrn_reflns_limit_l_max 7
_diffrn_reflns_limit_l_min -11
_diffrn_reflns_number 5702
_diffrn_reflns_point_group_measured_fraction_full 0.943
_diffrn_reflns_point_group_measured_fraction_max 1.000
_diffrn_reflns_theta_full 25.242
_diffrn_reflns_theta_max 24.710
_diffrn_reflns_theta_min 1.855
_diffrn_standards_decay_% 0
_diffrn_standards_interval_count 0
_diffrn_standards_interval_time 0
_diffrn_standards_number 0
_exptl_absorpt_coefficient_mu 1.006
_exptl_absorpt_correction_T_max 0.904
_exptl_absorpt_correction_T_min 0.886
_exptl_absorpt_correction_type multi-scan
_exptl_absorpt_process_details
;
CrysAlisPro, Agilent Technologies,
Version 1.171.36.28 (release 01-02-2013 CrysAlis171 .NET)
(compiled Feb  1 2013,16:14:44)
Empirical absorption correction using spherical harmonics,
 implemented in SCALE3 ABSPACK scaling algorithm.
;
_exptl_crystal_colour colourless
_exptl_crystal_density_diffrn 1.418
_exptl_crystal_description plate
_exptl_crystal_F_000 1120
_exptl_crystal_size_max 0.120
_exptl_crystal_size_mid 0.120
_exptl_crystal_size_min 0.100
_refine_diff_density_max 1.910
_refine_diff_density_min -0.359
_refine_diff_density_rms 0.147
_refine_ls_extinction_method none
_refine_ls_goodness_of_fit_ref 1.100
_refine_ls_hydrogen_treatment constr
_refine_ls_matrix_type full
_refine_ls_number_parameters 280
_refine_ls_number_reflns 2248
_refine_ls_number_restraints 457
_refine_ls_restrained_S_all 1.002
_refine_ls_R_factor_all 0.0785
_refine_ls_R_factor_gt 0.0704
_refine_ls_shift/su_max 0.001
_refine_ls_shift/su_mean 0.000
_refine_ls_structure_factor_coef Fsqd
_refine_ls_weighting_details
;
 w=1/[\s^2^(Fo^2^)+(0.1869P)^2^+1.7364P]
 where P=(Fo^2^+2Fc^2^)/3
;
_refine_ls_weighting_scheme calc
_refine_ls_wR_factor_gt 0.2203
_refine_ls_wR_factor_ref 0.2350
_reflns_Friedel_coverage 0.000
_reflns_number_gt 1952
_reflns_number_total 2248
_reflns_threshold_expression 'I > 2\s(I)'
_cod_data_source_file c4ce02074j2.cif
_cod_data_source_block Cpx1
_cod_depositor_comments 'Adding full bibliography for 7218889--7218892.cif.'
_cod_database_code 7218889
_publcif_datablock.id {6d33e6f5-38bc-4d5b-a10d-974960020987}

_shelx_space_group_comment
;
The symmetry employed for this shelxl refinement is uniquely defined
by the following loop, which should always be used as a source of
symmetry information in preference to the above space-group names.
They are only intended as comments.
;
_shelx_estimated_absorpt_t_min 0.889
_shelx_estimated_absorpt_t_max 0.906
_shelxl_version_number 2013-2

loop_
_space_group_symop_operation_xyz
'x, y, z'
'-x, y, -z'
'x+1/2, y+1/2, z'
'-x+1/2, y+1/2, -z'
'-x, -y, -z'
'x, -y, z'
'-x+1/2, -y+1/2, -z'
'x+1/2, -y+1/2, z'

loop_
_atom_site_label
_atom_site_type_symbol
_atom_site_fract_x
_atom_site_fract_y
_atom_site_fract_z
_atom_site_U_iso_or_equiv
_atom_site_adp_type
_atom_site_occupancy
_atom_site_site_symmetry_order
_atom_site_calc_flag
_atom_site_refinement_flags_posn
_atom_site_refinement_flags_adp
_atom_site_refinement_flags_occupancy
_atom_site_disorder_assembly
_atom_site_disorder_group
Zn1 Zn 1.19827(6) 0.5000 0.11756(7) 0.0381(4) Uani 1 2 d S T P . .
N1 N 1.124(2) 0.4132(14) 0.138(3) 0.029(2) Uani 0.539(10) 1 d . U P A 1
N2 N 1.022(2) 0.3460(11) 0.229(3) 0.030(3) Uani 0.539(10) 1 d . U P A 1
C1 C 1.1695(11) 0.3491(7) 0.1250(14) 0.033(3) Uani 0.539(10) 1 d . U P A 1
C2 C 1.1055(15) 0.3058(9) 0.1818(17) 0.040(3) Uani 0.539(10) 1 d . U P A 1
H2 H 1.1130 0.2601 0.1891 0.048 Uiso 0.539(10) 1 calc R U P A 1
C3 C 1.0418(15) 0.4069(9) 0.2098(15) 0.029(2) Uani 0.539(10) 1 d . U P A 1
H3 H 1.0033 0.4419 0.2420 0.035 Uiso 0.539(10) 1 calc R U P A 1
C4 C 1.2722(10) 0.3384(7) 0.0755(17) 0.057(3) Uani 0.539(10) 1 d . U P A 1
H4A H 1.2699 0.3465 -0.0245 0.085 Uiso 0.539(10) 1 calc R U P A 1
H4B H 1.2935 0.2936 0.0947 0.085 Uiso 0.539(10) 1 calc R U P A 1
H4C H 1.3208 0.3682 0.1236 0.085 Uiso 0.539(10) 1 calc R U P A 1
C5 C 0.9372(5) 0.3210(3) 0.3014(8) 0.040(3) Uani 0.539(10) 1 d G U P A 1
C6 C 0.9109(7) 0.2551(3) 0.2884(8) 0.051(3) Uani 0.539(10) 1 d G U P A 1
H6 H 0.9449 0.2279 0.2278 0.062 Uiso 0.539(10) 1 calc R U P A 1
C7 C 0.8341(7) 0.2295(3) 0.3652(9) 0.051(3) Uani 0.539(10) 1 d G U P A 1
H7 H 0.8163 0.1850 0.3565 0.062 Uiso 0.539(10) 1 calc R U P A 1
C8 C 0.7838(5) 0.2697(3) 0.4550(8) 0.044(3) Uani 0.539(10) 1 d G U P A 1
C9 C 0.8101(5) 0.3355(3) 0.4679(9) 0.048(3) Uani 0.539(10) 1 d G U P A 1
H9 H 0.7761 0.3627 0.5286 0.058 Uiso 0.539(10) 1 calc R U P A 1
C10 C 0.8868(5) 0.3612(2) 0.3912(9) 0.046(2) Uani 0.539(10) 1 d G U P A 1
H10 H 0.9047 0.4057 0.3999 0.055 Uiso 0.539(10) 1 calc R U P A 1
N1A N 1.115(3) 0.4153(16) 0.114(3) 0.029(2) Uani 0.461(10) 1 d . U P A 2
N2A N 1.021(3) 0.3354(13) 0.206(4) 0.036(4) Uani 0.461(10) 1 d . U P A 2
C1A C 1.1474(12) 0.3589(8) 0.0880(17) 0.030(3) Uani 0.461(10) 1 d . U P A 2
C2A C 1.0877(17) 0.3119(11) 0.138(2) 0.044(4) Uani 0.461(10) 1 d . U P A 2
H2A H 1.0966 0.2668 0.1237 0.053 Uiso 0.461(10) 1 calc R U P A 2
C3A C 1.0323(19) 0.4043(11) 0.175(2) 0.029(2) Uani 0.461(10) 1 d . U P A 2
H3A H 0.9854 0.4369 0.1968 0.035 Uiso 0.461(10) 1 calc R U P A 2
C4A C 1.2397(11) 0.3480(6) 0.0049(17) 0.043(3) Uani 0.461(10) 1 d . U P A 2
H4A1 H 1.3013 0.3618 0.0599 0.065 Uiso 0.461(10) 1 calc R U P A 2
H4A2 H 1.2321 0.3734 -0.0809 0.065 Uiso 0.461(10) 1 calc R U P A 2
H4A3 H 1.2449 0.3018 -0.0178 0.065 Uiso 0.461(10) 1 calc R U P A 2
C5A C 0.9461(6) 0.3088(4) 0.2948(9) 0.036(3) Uani 0.461(10) 1 d G U P A 2
C6A C 0.9616(6) 0.2483(4) 0.3598(10) 0.046(3) Uani 0.461(10) 1 d G U P A 2
H6A H 1.0225 0.2248 0.3493 0.055 Uiso 0.461(10) 1 calc R U P A 2
C7A C 0.8871(7) 0.2225(3) 0.4401(10) 0.048(3) Uani 0.461(10) 1 d G U P A 2
H7A H 0.8976 0.1816 0.4841 0.057 Uiso 0.461(10) 1 calc R U P A 2
C8A C 0.7971(6) 0.2572(4) 0.4555(10) 0.044(4) Uani 0.461(10) 1 d G U P A 2
C9A C 0.7816(5) 0.3176(5) 0.3905(12) 0.057(3) Uani 0.461(10) 1 d G U P A 2
H9A H 0.7207 0.3411 0.4010 0.068 Uiso 0.461(10) 1 calc R U P A 2
C10A C 0.8561(7) 0.3434(4) 0.3102(12) 0.054(3) Uani 0.461(10) 1 d G U P A 2
H10A H 0.8456 0.3843 0.2662 0.065 Uiso 0.461(10) 1 calc R U P A 2
O1 O 1.2966(4) 0.5000 -0.0245(5) 0.0526(14) Uani 1 2 d S T P A .
O2 O 1.1620(4) 0.5000 -0.1821(5) 0.0442(11) Uani 1 2 d S T P A .
C12 C 1.3256(6) 0.5266(4) -0.2587(9) 0.0306(17) Uani 0.5 1 d . . P A -1
C13 C 1.4212(7) 0.5556(5) -0.2208(9) 0.0381(19) Uani 0.5 1 d . . P A -1
H13A H 1.4438 0.5595 -0.1257 0.046 Uiso 0.5 1 calc R U P A -1
C14 C 1.4819(8) 0.5783(5) -0.3207(11) 0.044(2) Uani 0.5 1 d . . P A -1
H14A H 1.5449 0.5987 -0.2938 0.053 Uiso 0.5 1 calc R U P A -1
C15 C 1.4505(7) 0.5712(4) -0.4615(10) 0.037(2) Uani 0.5 1 d . . P A -1
H15A H 1.4914 0.5878 -0.5301 0.045 Uiso 0.5 1 calc R U P A -1
C16 C 1.3578(8) 0.5395(4) -0.5015(9) 0.0348(19) Uani 0.5 1 d . . P A -1
C17 C 1.2966(6) 0.5185(4) -0.3996(8) 0.032(2) Uani 0.5 1 d . . P A -1
H17A H 1.2336 0.5000 -0.4263 0.038 Uiso 1 2 d R U P . .
C18 C 1.3240(8) 0.5307(5) -0.6556(9) 0.039(2) Uani 0.5 1 d . . P . .
O4 O 1.2590(5) 0.5000 -0.6841(6) 0.0613(16) Uani 1 2 d S T P A .
O3 O 1.3636(6) 0.5688(4) -0.7408(7) 0.0536(19) Uani 0.5 1 d . . P A .
C11 C 1.2556(5) 0.5000 -0.1493(7) 0.0448(17) Uani 1 2 d S T P . .

loop_
_atom_site_aniso_label
_atom_site_aniso_U_11
_atom_site_aniso_U_22
_atom_site_aniso_U_33
_atom_site_aniso_U_23
_atom_site_aniso_U_13
_atom_site_aniso_U_12
Zn1 0.0387(6) 0.0459(6) 0.0309(5) 0.000 0.0102(3) 0.000
N1 0.029(4) 0.0414(17) 0.016(7) 0.005(4) -0.001(4) -0.0026(19)
N2 0.028(4) 0.036(7) 0.027(7) -0.007(6) 0.004(4) -0.005(5)
C1 0.027(6) 0.032(6) 0.037(7) -0.001(5) -0.006(5) 0.009(4)
C2 0.040(7) 0.037(5) 0.045(9) 0.007(6) 0.006(6) 0.005(4)
C3 0.029(4) 0.0414(17) 0.016(7) 0.005(4) -0.001(4) -0.0026(19)
C4 0.040(6) 0.059(7) 0.073(9) -0.001(7) 0.019(6) 0.002(5)
C5 0.037(6) 0.040(5) 0.044(6) 0.014(4) 0.008(4) -0.009(4)
C6 0.057(6) 0.047(5) 0.053(6) 0.000(4) 0.023(5) -0.014(5)
C7 0.063(6) 0.037(4) 0.055(6) 0.002(4) 0.019(5) -0.017(4)
C8 0.035(5) 0.047(6) 0.051(7) 0.009(5) 0.010(4) -0.007(4)
C9 0.039(5) 0.037(4) 0.073(7) 0.013(4) 0.024(5) -0.001(4)
C10 0.037(5) 0.034(4) 0.070(7) 0.014(4) 0.019(4) -0.004(4)
N1A 0.029(4) 0.0414(17) 0.016(7) 0.005(4) -0.001(4) -0.0026(19)
N2A 0.039(6) 0.031(7) 0.037(11) -0.007(6) 0.003(6) -0.014(5)
C1A 0.021(6) 0.031(5) 0.037(8) 0.017(5) -0.007(5) 0.001(4)
C2A 0.041(9) 0.038(5) 0.053(11) 0.017(7) 0.005(7) 0.001(6)
C3A 0.029(4) 0.0414(17) 0.016(7) 0.005(4) -0.001(4) -0.0026(19)
C4A 0.043(7) 0.026(5) 0.064(8) -0.010(6) 0.023(6) -0.006(5)
C5A 0.029(6) 0.035(5) 0.044(7) 0.005(4) 0.003(5) 0.001(4)
C6A 0.039(5) 0.039(5) 0.059(7) 0.012(5) 0.005(5) 0.005(4)
C7A 0.054(6) 0.036(5) 0.053(7) 0.013(5) 0.011(5) 0.002(4)
C8A 0.034(6) 0.039(6) 0.058(9) 0.018(6) 0.002(6) -0.011(5)
C9A 0.044(6) 0.042(6) 0.088(9) 0.021(6) 0.025(6) 0.005(5)
C10A 0.043(6) 0.037(6) 0.085(9) 0.022(6) 0.020(6) 0.007(5)
O1 0.046(3) 0.085(4) 0.029(2) 0.000 0.018(2) 0.000
O2 0.035(2) 0.048(3) 0.051(3) 0.000 0.017(2) 0.000
C12 0.026(4) 0.033(3) 0.033(4) 0.001(3) 0.007(3) 0.004(3)
C13 0.037(5) 0.046(5) 0.031(4) -0.002(4) 0.003(3) 0.001(4)
C14 0.039(5) 0.048(5) 0.046(5) 0.002(4) 0.000(4) -0.007(4)
C15 0.039(5) 0.041(5) 0.035(4) -0.001(4) 0.014(4) -0.004(4)
C16 0.049(5) 0.030(5) 0.026(4) 0.001(3) 0.006(3) 0.009(4)
C17 0.031(4) 0.036(6) 0.028(4) -0.004(3) 0.002(3) 0.000(3)
C18 0.051(6) 0.039(4) 0.028(4) 0.001(4) 0.008(4) 0.010(5)
O4 0.044(3) 0.102(5) 0.036(3) 0.000 -0.003(2) 0.000
O3 0.065(5) 0.066(5) 0.031(3) 0.005(3) 0.012(3) -0.007(4)
C11 0.038(4) 0.065(4) 0.034(4) 0.000 0.016(3) 0.000

loop_
_atom_type_symbol
_atom_type_description
_atom_type_scat_dispersion_real
_atom_type_scat_dispersion_imag
_atom_type_scat_source
C C 0.0033 0.0016 'International Tables Vol C Tables 4.2.6.8 and 6.1.1.4'
H H 0.0000 0.0000 'International Tables Vol C Tables 4.2.6.8 and 6.1.1.4'
N N 0.0061 0.0033 'International Tables Vol C Tables 4.2.6.8 and 6.1.1.4'
O O 0.0106 0.0060 'International Tables Vol C Tables 4.2.6.8 and 6.1.1.4'
Zn Zn 0.2839 1.4301 'International Tables Vol C Tables 4.2.6.8 and 6.1.1.4'

loop_
_geom_angle_atom_site_label_1
_geom_angle_atom_site_label_2
_geom_angle_atom_site_label_3
_geom_angle
_geom_angle_site_symmetry_1
_geom_angle_site_symmetry_3
O1 Zn1 O4 115.4(2) . 1_556
O1 Zn1 N1 114.4(8) . .
O4 Zn1 N1 93.8(6) 1_556 .
O1 Zn1 N1 114.4(8) . 6_565
O4 Zn1 N1 93.8(6) 1_556 6_565
N1 Zn1 N1 120.8(15) . 6_565
O1 Zn1 N1A 111.6(10) . 6_565
O4 Zn1 N1A 100.9(8) 1_556 6_565
O1 Zn1 N1A 111.6(10) . .
O4 Zn1 N1A 100.9(8) 1_556 .
N1A Zn1 N1A 115.6(17) 6_565 .
C3 N1 C1 108.1(16) . .
C3 N1 Zn1 123.1(15) . .
C1 N1 Zn1 125.2(18) . .
C3 N2 C5 125.2(18) . .
C3 N2 C2 110(2) . .
C5 N2 C2 124.4(19) . .
C2 C1 N1 106.5(17) . .
C2 C1 C4 129.6(14) . .
N1 C1 C4 123.5(17) . .
C1 C2 N2 104.6(17) . .
C1 C2 H2 127.7 . .
N2 C2 H2 127.7 . .
N2 C3 N1 110.2(16) . .
N2 C3 H3 124.9 . .
N1 C3 H3 124.9 . .
C1 C4 H4A 109.5 . .
C1 C4 H4B 109.5 . .
H4A C4 H4B 109.5 . .
C1 C4 H4C 109.5 . .
H4A C4 H4C 109.5 . .
H4B C4 H4C 109.5 . .
C6 C5 C10 120.0 . .
C6 C5 N2 119.5(9) . .
C10 C5 N2 120.3(9) . .
C7 C6 C5 120.0 . .
C7 C6 H6 120.0 . .
C5 C6 H6 120.0 . .
C6 C7 C8 120.0 . .
C6 C7 H7 120.0 . .
C8 C7 H7 120.0 . .
C7 C8 C9 120.0 . .
C7 C8 C8 111.3(9) . 7_656
C9 C8 C8 127.9(9) . 7_656
C10 C9 C8 120.0 . .
C10 C9 H9 120.0 . .
C8 C9 H9 120.0 . .
C9 C10 C5 120.0 . .
C9 C10 H10 120.0 . .
C5 C10 H10 120.0 . .
C1A N1A C3A 104(2) . .
C1A N1A Zn1 126(2) . .
C3A N1A Zn1 127.3(18) . .
C2A N2A C3A 100(2) . .
C2A N2A C5A 135(3) . .
C3A N2A C5A 125(2) . .
N1A C1A C2A 112(2) . .
N1A C1A C4A 122(2) . .
C2A C1A C4A 126.2(17) . .
N1A C1A C3A 38.6(13) . .
C2A C1A C3A 73.0(14) . .
C4A C1A C3A 160.5(13) . .
N2A C2A C1A 112(2) . .
N2A C2A H2A 124.2 . .
C1A C2A H2A 124.2 . .
N1A C3A N2A 111.6(19) . .
N1A C3A C1A 37.7(13) . .
N2A C3A C1A 74.3(17) . .
N1A C3A H3A 124.2 . .
N2A C3A H3A 124.2 . .
C1A C3A H3A 160.9 . .
C1A C4A H4A1 109.5 . .
C1A C4A H4A2 109.5 . .
H4A1 C4A H4A2 109.5 . .
C1A C4A H4A3 109.5 . .
H4A1 C4A H4A3 109.5 . .
H4A2 C4A H4A3 109.5 . .
C6A C5A C10A 120.0 . .
C6A C5A N2A 121.0(15) . .
C10A C5A N2A 118.9(15) . .
C5A C6A C7A 120.0 . .
C5A C6A H6A 120.0 . .
C7A C6A H6A 120.0 . .
C8A C7A C6A 120.0 . .
C8A C7A H7A 120.0 . .
C6A C7A H7A 120.0 . .
C7A C8A C9A 120.0 . .
C7A C8A C8A 131.6(10) . 7_656
C9A C8A C8A 108.3(10) . 7_656
C10A C9A C8A 120.0 . .
C10A C9A H9A 120.0 . .
C8A C9A H9A 120.0 . .
C9A C10A C5A 120.0 . .
C9A C10A H10A 120.0 . .
C5A C10A H10A 120.0 . .
C11 O1 Zn1 113.9(5) . .
C17 C12 C13 118.3(8) . .
C17 C12 C11 119.3(7) . .
C13 C12 C11 122.3(7) . .
C14 C13 C12 120.9(8) . .
C14 C13 H13A 119.6 . .
C12 C13 H13A 119.6 . .
C13 C14 C15 120.0(9) . .
C13 C14 H14A 120.0 . .
C15 C14 H14A 120.0 . .
C14 C15 C16 119.9(8) . .
C14 C15 H15A 120.0 . .
C16 C15 H15A 120.0 . .
C17 C16 C15 119.1(8) . .
C17 C16 C18 120.8(9) . .
C15 C16 C18 120.1(9) . .
C16 C17 C12 121.6(8) . .
C16 C17 H17A 118.9 . .
C12 C17 H17A 119.4 . .
O4 C18 C18 54.3(5) . 6_565
O4 C18 O3 123.2(9) . .
C18 C18 O3 127.9(6) 6_565 .
O4 C18 C16 118.8(9) . .
C18 C18 C16 96.8(5) 6_565 .
O3 C18 C16 116.8(10) . .
C18 O4 C18 71.3(11) . 6_565
C18 O4 Zn1 119.4(6) . 1_554
C18 O4 Zn1 119.4(6) 6_565 1_554
O2 C11 O1 125.2(6) . .
O2 C11 C12 116.9(6) . .
O1 C11 C12 114.2(6) . .

loop_
_geom_bond_atom_site_label_1
_geom_bond_atom_site_label_2
_geom_bond_distance
_geom_bond_site_symmetry_2
Zn1 O1 1.942(5) .
Zn1 O4 2.003(6) 1_556
Zn1 N1 2.04(3) .
Zn1 N1 2.04(3) 6_565
Zn1 N1A 2.04(4) 6_565
Zn1 N1A 2.04(4) .
N1 C3 1.324(17) .
N1 C1 1.45(3) .
N2 C3 1.28(3) .
N2 C5 1.45(2) .
N2 C2 1.46(3) .
C1 C2 1.36(2) .
C1 C4 1.473(19) .
C2 H2 0.9400 .
C3 H3 0.9400 .
C4 H4A 0.9700 .
C4 H4B 0.9700 .
C4 H4C 0.9700 .
C5 C6 1.3900 .
C5 C10 1.3900 .
C6 C7 1.3900 .
C6 H6 0.9400 .
C7 C8 1.3900 .
C7 H7 0.9400 .
C8 C9 1.3900 .
C8 C8 1.512(9) 7_656
C9 C10 1.3900 .
C9 H9 0.9400 .
C10 H10 0.9400 .
N1A C1A 1.26(4) .
N1A C3A 1.28(2) .
N2A C2A 1.22(4) .
N2A C3A 1.45(4) .
N2A C5A 1.45(3) .
C1A C2A 1.35(3) .
C1A C4A 1.51(2) .
C1A C3A 2.00(3) .
C2A H2A 0.9400 .
C3A H3A 0.9400 .
C4A H4A1 0.9700 .
C4A H4A2 0.9700 .
C4A H4A3 0.9700 .
C5A C6A 1.3900 .
C5A C10A 1.3900 .
C6A C7A 1.3900 .
C6A H6A 0.9400 .
C7A C8A 1.3900 .
C7A H7A 0.9400 .
C8A C9A 1.3900 .
C8A C8A 1.576(11) 7_656
C9A C10A 1.3900 .
C9A H9A 0.9400 .
C10A H10A 0.9400 .
O1 C11 1.272(9) .
O2 C11 1.239(9) .
C12 C17 1.384(12) .
C12 C13 1.405(13) .
C12 C11 1.542(10) .
C13 C14 1.369(14) .
C13 H13A 0.9400 .
C14 C15 1.388(14) .
C14 H14A 0.9400 .
C15 C16 1.402(13) .
C15 H15A 0.9400 .
C16 C17 1.377(13) .
C16 C18 1.519(12) .
C17 H17A 0.9240 .
C18 O4 1.073(11) .
C18 C18 1.25(2) 6_565
C18 O3 1.267(13) .
O4 C18 1.073(11) 6_565
O4 Zn1 2.003(6) 1_554
